data_4344227
loop_
_publ_author_name
'Launay, J.P.'
'Jeannin, Y.P.'
'Nel, A.'

_publ_section_title
;
 Substitution Derivatives of the Mixed-Valence (W4 O8 Cl8 (H2
 O)4)(2-)-Ion. Crystal and Molecular Structure of Cs5 N H4 (W4 O8 (N C
 S)12) (H2 O)6
;
_journal_name_full 'Inorganic Chemistry'
_journal_page_first 277
_journal_page_last 281
_journal_volume 22
_journal_year 1983
_chemical_formula_sum 'C12 Cs5 N13 O10 S12 W4'
_chemical_name_systematic 'Cs5 N H4 (W4 O8 (N C S)12) (H2 O)6'
_space_group_IT_number 33
_symmetry_space_group_name_Hall 'P 2c -2n'
_symmetry_space_group_name_H-M 'P n a 21'
_cell_angle_alpha 90
_cell_angle_beta 90
_cell_angle_gamma 90
_cell_formula_units_Z 4
_cell_length_a 17.938
_cell_length_b 13.395
_cell_length_c 21.448
_cell_volume 5153.515
_citation_journal_id_ASTM INOCAJ
_cod_data_source_file Launay_INOCAJ_1983_129.cif
_cod_data_source_block C12Cs5N13O10S12W4
_cod_database_code 4344227

loop_
_symmetry_equiv_pos_as_xyz
x,y,z
-x,-y,z+1/2
-x+1/2,y+1/2,z+1/2
x+1/2,-y+1/2,z

loop_
_atom_site_label
_atom_site_type_symbol
_atom_site_fract_x
_atom_site_fract_y
_atom_site_fract_z
_atom_site_occupancy
_atom_site_U_iso_or_equiv
Cs1 Cs+1 -0.0303 -0.0161 0.181 1 0.0
C2 C+4 0.038 -0.241 0.117 1 0.0
S1 S-2 0.415 0.258 0.087 1 0.0
S3 S-2 -0.023 -0.106 -0.1801 1 0.0
C3 C+4 0.028 -0.062 -0.12 1 0.0
S5 S-2 0.0135 -0.352 -0.077 1 0.0
S2 S-2 -0.0534 -0.266 0.1225 1 0.0
W3 W+5 0.1558 0.1785 0.1394 1 0.0
S11 S-2 0.057 -0.181 0.308 1 0.0
C5 C+4 0.081 -0.305 -0.041 1 0.0
S12 S-2 0.277 0.098 0.392 1 0.0
W1 W+5 0.2653 -0.0453 0.1862 1 0.0
O8 O-2 0.127 0.115 0.066 1 0.0
S10 S-2 0.325 0.137 -0.1 1 0.0
C7 C+4 0.262 -0.403 0.086 1 0.0
N3 N-3 0.06 -0.022 -0.082 1 0.0
N6 N-3 0.13 0.32 0.103 1 0.0
S8 S-2 0.321 0.369 0.274 1 0.0
O3 O-2 0.065 0.168 0.179 1 0.0
N11 N-3 0.156 -0.114 0.236 1 0.0
O6 O-2 0.234 -0.114 0.116 1 0.0
O4 O-2 0.265 -0.171 0.004 1 0.0
O7 O-2 0.2 0.065 0.168 1 0.0
C9 C+4 0.334 -0.245 0.26 1 0.0
C6 C+4 0.102 0.403 0.095 1 0.0
N13 N-3 0.4504 0.1526 0.2449 0.5 0.0
C1 C+4 0.327 0.232 0.091 1 0.0
N9 N-3 0.304 -0.173 0.229 1 0.0
S7 S-2 0.292 -0.507 0.105 1 0.0
N7 N-3 0.235 -0.318 0.077 1 0.0
N4 N-3 0.044 0.174 -0.038 1 0.0
N10 N-3 0.191 0.09 -0.049 1 0.0
N2 N-3 0.099 -0.226 0.107 1 0.0
S6 S-2 0.07 0.508 0.096 1 0.0
O9 O-2 0.122 -0.087 0.445 1 0.0
S4 S-2 0.03 0.368 -0.0788 1 0.0
C11 C+4 0.11 -0.134 0.265 1 0.0
N12 N-3 0.29 0.009 0.276 1 0.0
N1 N-3 0.267 0.207 0.099 1 0.0
O10 O-2 0.485 -0.074 0.262 1 0.0
Cs6 Cs+1 0.2812 -0.1524 0.4624 0.5 0.0
C8 C+4 0.265 0.291 0.242 1 0.0
C12 C+4 0.276 0.051 0.326 1 0.0
O2 O-2 0.004 0.024 0.032 1 0.0
S9 S-2 0.352 -0.336 0.295 1 0.0
W2 W+5 0.0863 0.043 0 1 0.0
C10 C+4 0.245 0.102 -0.073 1 0.0
N14 N-3 0.2812 -0.1524 0.4624 0.5 0.0
C4 C+4 0.043 0.254 -0.056 1 0.0
Cs4 Cs+1 0.339 0.11 0.7311 1 0.0
Cs2 Cs+1 0.1083 0.1483 0.4717 1 0.0
O5 O-2 0.136 -0.069 0.024 1 0.0
N5 N-3 0.131 -0.264 -0.014 1 0.0
W4 W+5 0.1965 -0.1811 0.456 1 0.0
Cs3 Cs+1 0.3935 -0.0001 0.0257 1 0.0
N8 N-3 0.199 0.26 0.215 1 0.0
O1 O-2 0.35 0 0.162 1 0.0
Cs5 Cs+1 0.4504 0.1526 0.2449 0.5 0.0
